data_7061143
loop_
_publ_author_name
'Mironova, Olga A.'
'Lashchenko, Daniil I.'
'Ryadun, Aleksey A.'
'Sukhikh, Taisiya S.'
'Bashirov, Denis A.'
'Pushkarevsky, Nikolay A.'
'Konchenko, Sergey N.'

_publ_section_title
;
 Synthesis and photophysical properties of rare earth complexes bearing
 silanediamido ligands Me2Si(NAryl)22&#x2212; (Aryl = Dipp, Mes)
;
_journal_issue 5
_journal_name_full 'New Journal of Chemistry'
_journal_page_first 2351
_journal_page_last 2359
_journal_paper_doi 10.1039/D1NJ05722G
_journal_volume 46
_journal_year 2022
_chemical_formula_moiety 'C38 H64 Cl N2 O3 Si Y'
_chemical_formula_sum 'C38 H64 Cl N2 O3 Si Y'
_chemical_formula_weight 749.36
_space_group_crystal_system triclinic
_space_group_IT_number 2
_space_group_name_Hall '-P 1'
_space_group_name_H-M_alt 'P -1'
_atom_sites_solution_hydrogens geom
_atom_sites_solution_primary dual
_audit_creation_date 2021-10-25
_audit_creation_method
;
Olex2 1.5
(compiled 2021.08.20 svn.r13c46975 for OlexSys, GUI svn.r6405)
;
_audit_update_record
;
2021-11-19 deposited with the CCDC.	2021-12-17 downloaded from the CCDC.
;
_cell_angle_alpha 97.009(8)
_cell_angle_beta 96.301(7)
_cell_angle_gamma 106.915(7)
_cell_formula_units_Z 2
_cell_length_a 10.178(3)
_cell_length_b 12.127(3)
_cell_length_c 16.974(4)
_cell_measurement_reflns_used 1655
_cell_measurement_temperature 150(2)
_cell_measurement_theta_max 20.67
_cell_measurement_theta_min 2.28
_cell_volume 1966.0(9)
_computing_molecular_graphics 'Olex2 1.5 (Dolomanov et al., 2009)'
_computing_publication_material 'Olex2 1.5 (Dolomanov et al., 2009)'
_computing_structure_refinement 'SHELXL 2017/1 (Sheldrick, 2015)'
_computing_structure_solution 'SHELXT  (Sheldrick, 2015)'
_diffrn_ambient_temperature 150(2)
_diffrn_measured_fraction_theta_full 0.993
_diffrn_measured_fraction_theta_max 0.993
_diffrn_measurement_device_type 'Bruker APEX-II CCD'
_diffrn_measurement_method '\f and \w scans'
_diffrn_radiation_type MoK\a
_diffrn_radiation_wavelength 0.71073
_diffrn_reflns_av_R_equivalents 0.0760
_diffrn_reflns_av_unetI/netI 0.1420
_diffrn_reflns_Laue_measured_fraction_full 0.993
_diffrn_reflns_Laue_measured_fraction_max 0.993
_diffrn_reflns_limit_h_max 11
_diffrn_reflns_limit_h_min -11
_diffrn_reflns_limit_k_max 12
_diffrn_reflns_limit_k_min -14
_diffrn_reflns_limit_l_max 19
_diffrn_reflns_limit_l_min -19
_diffrn_reflns_number 15308
_diffrn_reflns_point_group_measured_fraction_full 0.993
_diffrn_reflns_point_group_measured_fraction_max 0.993
_diffrn_reflns_theta_full 24.405
_diffrn_reflns_theta_max 24.405
_diffrn_reflns_theta_min 1.223
_diffrn_source_current 35.0
_diffrn_source_power 1.75
_diffrn_source_voltage 50.0
_diffrn_standards_number 0
_exptl_absorpt_coefficient_mu 1.618
_exptl_absorpt_correction_T_max 0.7451
_exptl_absorpt_correction_T_min 0.6319
_exptl_absorpt_correction_type multi-scan
_exptl_absorpt_process_details
;
SADABS-2016/2 (Bruker,2016/2) was used for absorption correction.
wR2(int) was 0.0684 before and 0.0538 after correction.
The Ratio of minimum to maximum transmission is 0.8481.
The \l/2 correction factor is Not present.
;
_exptl_crystal_colour colourless
_exptl_crystal_colour_primary colourless
_exptl_crystal_density_diffrn 1.266
_exptl_crystal_description prism
_exptl_crystal_F_000 800
_exptl_crystal_size_max 0.22
_exptl_crystal_size_mid 0.21
_exptl_crystal_size_min 0.18
_refine_diff_density_max 0.395
_refine_diff_density_min -0.529
_refine_diff_density_rms 0.089
_refine_ls_extinction_method none
_refine_ls_goodness_of_fit_ref 0.975
_refine_ls_hydrogen_treatment constr
_refine_ls_matrix_type full
_refine_ls_number_parameters 430
_refine_ls_number_reflns 6425
_refine_ls_number_restraints 9
_refine_ls_restrained_S_all 0.974
_refine_ls_R_factor_all 0.1151
_refine_ls_R_factor_gt 0.0546
_refine_ls_shift/su_max 0.000
_refine_ls_shift/su_mean 0.000
_refine_ls_structure_factor_coef Fsqd
_refine_ls_weighting_details 'w=1/[\s^2^(Fo^2^)+(0.0343P)^2^] where P=(Fo^2^+2Fc^2^)/3'
_refine_ls_weighting_scheme calc
_refine_ls_wR_factor_gt 0.0867
_refine_ls_wR_factor_ref 0.1020
_reflns_Friedel_coverage 0.000
_reflns_number_gt 3974
_reflns_number_total 6425
_reflns_threshold_expression 'I > 2\s(I)'
_cod_data_source_file d1nj05722g2.cif
_cod_data_source_block ss15
_cod_depositor_comments 'Adding full bibliography for 7061141--7061148.cif.'
_cod_original_cell_volume 1966.2(9)
_cod_database_code 7061143
_shelx_shelxl_version_number 2017/1
_shelx_space_group_comment
;
The symmetry employed for this shelxl refinement is uniquely defined
by the following loop, which should always be used as a source of
symmetry information in preference to the above space-group names.
They are only intended as comments.
;
_shelx_estimated_absorpt_t_max 0.759
_shelx_estimated_absorpt_t_min 0.717
_olex2_refinement_description
;
1. Fixed Uiso
 At 1.2 times of:
  All C(H) groups, All C(H,H) groups, All C(H,H,H,H) groups
 At 1.5 times of:
  All C(H,H,H) groups
2. Rigid body (RIGU) restrains
 C38, C37A, C36
 with sigma for 1-2 distances of 0.004 and sigma for 1-3 distances of 0.004
3. Others
 Sof(H36C)=Sof(H36D)=Sof(C37B)=Sof(H37A)=Sof(H37B)=Sof(H38C)=Sof(H38D)=1-FVAR(1)
 Sof(H36A)=Sof(H36B)=Sof(H38A)=Sof(H38B)=Sof(C37A)=Sof(H37C)=Sof(H37D)=FVAR(1)
4.a Ternary CH refined with riding coordinates:
 C9(H9), C12(H12), C21(H21), C24(H24)
4.b Secondary CH2 refined with riding coordinates:
 C27(H27A,H27B), C28(H28A,H28B), C29(H29A,H29B), C30(H30A,H30B), C31(H31A,
 H31B), C32(H32A,H32B), C33(H33A,H33B), C34(H34A,H34B), C35(H35A,H35B),
 C36(H36C,H36D), C36(H36A,H36B), C37B(H37A,H37B), C38(H38C,H38D), C38(H38A,
 H38B), C37A(H37C,H37D)
4.c Aromatic/amide H refined with riding coordinates:
 C5(H5), C6(H6), C7(H7), C17(H17), C18(H18), C19(H19)
4.d Idealised Me refined as rotating group:
 C1(H1A,H1B,H1C), C2(H2A,H2B,H2C), C10(H10A,H10B,H10C), C11(H11A,H11B,H11C),
 C13(H13A,H13B,H13C), C14(H14A,H14B,H14C), C22(H22A,H22B,H22C), C23(H23A,H23B,
 H23C), C25(H25A,H25B,H25C), C26(H26A,H26B,H26C)
;
_olex2_submission_special_instructions 'No special instructions were received'

loop_
_space_group_symop_operation_xyz
'x, y, z'
'-x, -y, -z'

loop_
_atom_site_label
_atom_site_type_symbol
_atom_site_fract_x
_atom_site_fract_y
_atom_site_fract_z
_atom_site_U_iso_or_equiv
_atom_site_adp_type
_atom_site_occupancy
_atom_site_site_symmetry_order
_atom_site_calc_flag
_atom_site_refinement_flags_posn
_atom_site_refinement_flags_adp
_atom_site_refinement_flags_occupancy
_atom_site_disorder_assembly
_atom_site_disorder_group
Y1 Y 0.77632(5) 0.34405(4) 0.79290(3) 0.01584(15) Uani 1 1 d . . . . .
Cl1 Cl 0.80248(12) 0.47282(11) 0.92918(7) 0.0297(3) Uani 1 1 d . . . . .
Si1 Si 0.51592(13) 0.34368(11) 0.69697(7) 0.0186(3) Uani 1 1 d . . . . .
O1 O 1.0073(3) 0.4693(3) 0.78858(17) 0.0238(8) Uani 1 1 d . . . . .
O2 O 0.8121(3) 0.2050(3) 0.87780(17) 0.0220(8) Uani 1 1 d . . . . .
O3 O 0.8769(3) 0.2197(3) 0.71615(16) 0.0229(8) Uani 1 1 d . . . . .
N1 N 0.6845(3) 0.4282(3) 0.69875(19) 0.0144(9) Uani 1 1 d . . . . .
N2 N 0.5501(3) 0.2453(3) 0.7555(2) 0.0148(9) Uani 1 1 d . . . . .
C1 C 0.4031(4) 0.4230(4) 0.7431(3) 0.0269(13) Uani 1 1 d . . . . .
H1A H 0.449948 0.465483 0.796384 0.040 Uiso 1 1 calc R U . . .
H1B H 0.314456 0.366674 0.748045 0.040 Uiso 1 1 calc R U . . .
H1C H 0.385920 0.478426 0.708849 0.040 Uiso 1 1 calc R U . . .
C2 C 0.4107(5) 0.2768(4) 0.5954(3) 0.0299(13) Uani 1 1 d . . . . .
H2A H 0.393624 0.338530 0.567375 0.045 Uiso 1 1 calc R U . . .
H2B H 0.321723 0.222179 0.601761 0.045 Uiso 1 1 calc R U . . .
H2C H 0.461732 0.234908 0.564037 0.045 Uiso 1 1 calc R U . . .
C3 C 0.7274(4) 0.5282(4) 0.6615(3) 0.0158(11) Uani 1 1 d . . . . .
C4 C 0.7524(4) 0.5189(4) 0.5806(3) 0.0176(11) Uani 1 1 d . . . . .
C5 C 0.8103(4) 0.6195(4) 0.5494(3) 0.0219(12) Uani 1 1 d . . . . .
H5 H 0.829742 0.611822 0.495860 0.026 Uiso 1 1 calc R U . . .
C6 C 0.8407(5) 0.7292(4) 0.5921(3) 0.0294(13) Uani 1 1 d . . . . .
H6 H 0.881698 0.796383 0.569275 0.035 Uiso 1 1 calc R U . . .
C7 C 0.8102(5) 0.7398(4) 0.6691(3) 0.0276(13) Uani 1 1 d . . . . .
H7 H 0.828547 0.815554 0.699091 0.033 Uiso 1 1 calc R U . . .
C8 C 0.7531(4) 0.6425(4) 0.7041(2) 0.0166(11) Uani 1 1 d . . . . .
C9 C 0.7172(5) 0.4024(4) 0.5256(3) 0.0242(12) Uani 1 1 d . . . . .
H9 H 0.675948 0.339350 0.556714 0.029 Uiso 1 1 calc R U . . .
C10 C 0.6087(5) 0.3937(4) 0.4523(3) 0.0328(14) Uani 1 1 d . . . . .
H10A H 0.649671 0.449957 0.418128 0.049 Uiso 1 1 calc R U . . .
H10B H 0.527825 0.411161 0.470685 0.049 Uiso 1 1 calc R U . . .
H10C H 0.579484 0.314528 0.421575 0.049 Uiso 1 1 calc R U . . .
C11 C 0.8448(5) 0.3791(4) 0.4958(3) 0.0330(14) Uani 1 1 d . . . . .
H11A H 0.818942 0.298712 0.467469 0.050 Uiso 1 1 calc R U . . .
H11B H 0.917300 0.390341 0.541767 0.050 Uiso 1 1 calc R U . . .
H11C H 0.879896 0.433485 0.459194 0.050 Uiso 1 1 calc R U . . .
C12 C 0.7204(4) 0.6632(4) 0.7892(2) 0.0201(12) Uani 1 1 d . . . . .
H12 H 0.683710 0.585506 0.806388 0.024 Uiso 1 1 calc R U . . .
C13 C 0.8478(5) 0.7353(4) 0.8494(3) 0.0283(13) Uani 1 1 d . . . . .
H13A H 0.920049 0.696809 0.848399 0.042 Uiso 1 1 calc R U . . .
H13B H 0.822241 0.742122 0.903378 0.042 Uiso 1 1 calc R U . . .
H13C H 0.882934 0.813360 0.835124 0.042 Uiso 1 1 calc R U . . .
C14 C 0.6066(5) 0.7241(4) 0.7909(3) 0.0324(13) Uani 1 1 d . . . . .
H14A H 0.643489 0.803642 0.779385 0.049 Uiso 1 1 calc R U . . .
H14B H 0.577780 0.727261 0.844099 0.049 Uiso 1 1 calc R U . . .
H14C H 0.526454 0.680052 0.750212 0.049 Uiso 1 1 calc R U . . .
C15 C 0.4391(4) 0.1554(4) 0.7737(3) 0.0187(11) Uani 1 1 d . . . . .
C16 C 0.3818(5) 0.1682(4) 0.8459(3) 0.0217(12) Uani 1 1 d . . . . .
C17 C 0.2735(5) 0.0768(5) 0.8605(3) 0.0360(14) Uani 1 1 d . . . . .
H17 H 0.235828 0.086185 0.908734 0.043 Uiso 1 1 calc R U . . .
C18 C 0.2180(5) -0.0271(5) 0.8080(3) 0.0410(15) Uani 1 1 d . . . . .
H18 H 0.142624 -0.087679 0.819160 0.049 Uiso 1 1 calc R U . . .
C19 C 0.2756(5) -0.0404(4) 0.7387(3) 0.0355(14) Uani 1 1 d . . . . .
H19 H 0.239248 -0.112091 0.702428 0.043 Uiso 1 1 calc R U . . .
C20 C 0.3839(5) 0.0467(4) 0.7202(3) 0.0217(12) Uani 1 1 d . . . . .
C21 C 0.4402(5) 0.2775(4) 0.9081(3) 0.0235(12) Uani 1 1 d . . . . .
H21 H 0.504545 0.338394 0.883576 0.028 Uiso 1 1 calc R U . . .
C22 C 0.5245(5) 0.2524(5) 0.9811(3) 0.0380(14) Uani 1 1 d . . . . .
H22A H 0.565205 0.324362 1.020082 0.057 Uiso 1 1 calc R U . . .
H22B H 0.598806 0.223747 0.963366 0.057 Uiso 1 1 calc R U . . .
H22C H 0.463060 0.193125 1.006127 0.057 Uiso 1 1 calc R U . . .
C23 C 0.3277(5) 0.3259(5) 0.9357(3) 0.0434(15) Uani 1 1 d . . . . .
H23A H 0.268945 0.270724 0.964696 0.065 Uiso 1 1 calc R U . . .
H23B H 0.270600 0.337230 0.888797 0.065 Uiso 1 1 calc R U . . .
H23C H 0.370967 0.400906 0.971223 0.065 Uiso 1 1 calc R U . . .
C24 C 0.4427(5) 0.0200(4) 0.6440(3) 0.0267(13) Uani 1 1 d . . . . .
H24 H 0.509022 0.094497 0.634714 0.032 Uiso 1 1 calc R U . . .
C25 C 0.3306(5) -0.0267(5) 0.5692(3) 0.0462(16) Uani 1 1 d . . . . .
H25A H 0.268707 -0.103237 0.574606 0.069 Uiso 1 1 calc R U . . .
H25B H 0.375082 -0.034360 0.521322 0.069 Uiso 1 1 calc R U . . .
H25C H 0.276677 0.027771 0.564006 0.069 Uiso 1 1 calc R U . . .
C26 C 0.5245(6) -0.0661(4) 0.6549(3) 0.0414(15) Uani 1 1 d . . . . .
H26A H 0.605078 -0.029936 0.696916 0.062 Uiso 1 1 calc R U . . .
H26B H 0.556186 -0.086832 0.604258 0.062 Uiso 1 1 calc R U . . .
H26C H 0.464670 -0.136694 0.670395 0.062 Uiso 1 1 calc R U . . .
C27 C 1.0536(5) 0.5007(4) 0.7148(3) 0.0215(12) Uani 1 1 d . . . . .
H27A H 0.973457 0.489484 0.672636 0.026 Uiso 1 1 calc R U . . .
H27B H 1.111109 0.452902 0.695405 0.026 Uiso 1 1 calc R U . . .
C28 C 1.1379(5) 0.6273(4) 0.7359(3) 0.0321(13) Uani 1 1 d . . . . .
H28A H 1.078208 0.678102 0.729637 0.039 Uiso 1 1 calc R U . . .
H28B H 1.211319 0.647082 0.701655 0.039 Uiso 1 1 calc R U . . .
C29 C 1.2008(5) 0.6407(5) 0.8232(3) 0.0385(14) Uani 1 1 d . . . . .
H29A H 1.299458 0.643083 0.827501 0.046 Uiso 1 1 calc R U . . .
H29B H 1.195560 0.713503 0.854200 0.046 Uiso 1 1 calc R U . . .
C30 C 1.1175(5) 0.5369(4) 0.8538(3) 0.0339(14) Uani 1 1 d . . . . .
H30A H 1.176733 0.489377 0.870427 0.041 Uiso 1 1 calc R U . . .
H30B H 1.077176 0.561685 0.900848 0.041 Uiso 1 1 calc R U . . .
C31 C 0.9041(5) 0.2302(4) 0.9547(3) 0.0289(13) Uani 1 1 d . . . . .
H31A H 0.868036 0.271534 0.996989 0.035 Uiso 1 1 calc R U . . .
H31B H 0.998788 0.278958 0.950079 0.035 Uiso 1 1 calc R U . . .
C32 C 0.9055(5) 0.1130(4) 0.9734(3) 0.0396(15) Uani 1 1 d . . . . .
H32A H 0.923999 0.114379 1.032087 0.047 Uiso 1 1 calc R U . . .
H32B H 0.976133 0.086518 0.947645 0.047 Uiso 1 1 calc R U . . .
C33 C 0.7597(5) 0.0357(4) 0.9381(3) 0.0353(14) Uani 1 1 d . . . . .
H33A H 0.755257 -0.047549 0.927586 0.042 Uiso 1 1 calc R U . . .
H33B H 0.691952 0.044719 0.974064 0.042 Uiso 1 1 calc R U . . .
C34 C 0.7339(5) 0.0814(4) 0.8609(3) 0.0281(13) Uani 1 1 d . . . . .
H34A H 0.767105 0.040853 0.816688 0.034 Uiso 1 1 calc R U . . .
H34B H 0.633644 0.070017 0.845472 0.034 Uiso 1 1 calc R U . . .
C35 C 1.0058(5) 0.1965(5) 0.7459(3) 0.0314(14) Uani 1 1 d . . . . .
H35A H 0.992670 0.152087 0.791191 0.038 Uiso 1 1 calc R U . . .
H35B H 1.082301 0.270474 0.764251 0.038 Uiso 1 1 calc R U . . .
C36 C 1.0368(6) 0.1270(6) 0.6767(3) 0.062(2) Uani 1 1 d . . . . .
H36C H 1.113213 0.176936 0.653354 0.075 Uiso 0.24(3) 1 calc R U P A 2
H36D H 1.066829 0.062243 0.694561 0.075 Uiso 0.24(3) 1 calc R U P A 2
H36A H 1.137902 0.152146 0.674713 0.075 Uiso 0.76(3) 1 calc R U P A 1
H36B H 1.006962 0.043115 0.681448 0.075 Uiso 0.76(3) 1 calc R U P A 1
C37B C 0.917(3) 0.082(3) 0.6186(17) 0.019(8) Uiso 0.24(3) 1 d . . P A 2
H37A H 0.862438 0.002981 0.626361 0.023 Uiso 0.24(3) 1 calc R U P A 2
H37B H 0.941940 0.077349 0.563772 0.023 Uiso 0.24(3) 1 calc R U P A 2
C38 C 0.8348(5) 0.1689(4) 0.6319(3) 0.0300(13) Uani 1 1 d . . . . .
H38C H 0.858623 0.229704 0.597269 0.036 Uiso 0.24(3) 1 calc R U P A 2
H38D H 0.733498 0.128358 0.620086 0.036 Uiso 0.24(3) 1 calc R U P A 2
H38A H 0.805005 0.223727 0.600769 0.036 Uiso 0.76(3) 1 calc R U P A 1
H38B H 0.757067 0.095252 0.624982 0.036 Uiso 0.76(3) 1 calc R U P A 1
C37A C 0.9616(15) 0.1462(19) 0.6048(5) 0.059(5) Uani 0.76(3) 1 d . . P A 1
H37C H 0.935394 0.076431 0.562482 0.071 Uiso 0.76(3) 1 calc R U P A 1
H37D H 1.018194 0.214144 0.583677 0.071 Uiso 0.76(3) 1 calc R U P A 1

loop_
_atom_site_aniso_label
_atom_site_aniso_U_11
_atom_site_aniso_U_22
_atom_site_aniso_U_33
_atom_site_aniso_U_23
_atom_site_aniso_U_13
_atom_site_aniso_U_12
Y1 0.0122(2) 0.0179(3) 0.0160(3) -0.0008(2) 0.0006(2) 0.0044(2)
Cl1 0.0333(8) 0.0318(8) 0.0232(7) -0.0031(6) 0.0028(6) 0.0124(6)
Si1 0.0136(7) 0.0200(8) 0.0211(7) 0.0033(7) -0.0006(6) 0.0046(6)
O1 0.0172(18) 0.028(2) 0.0199(18) -0.0006(16) 0.0019(15) -0.0008(15)
O2 0.0252(19) 0.017(2) 0.0195(18) -0.0010(16) -0.0049(15) 0.0042(16)
O3 0.0139(17) 0.033(2) 0.0220(18) -0.0026(17) -0.0008(15) 0.0123(16)
N1 0.010(2) 0.018(2) 0.013(2) 0.0021(19) -0.0014(17) 0.0035(17)
N2 0.008(2) 0.018(2) 0.016(2) 0.0019(19) 0.0014(17) 0.0017(18)
C1 0.015(3) 0.025(3) 0.040(3) 0.007(3) 0.005(2) 0.003(2)
C2 0.019(3) 0.034(3) 0.032(3) 0.009(3) -0.007(2) 0.003(2)
C3 0.010(2) 0.021(3) 0.015(3) -0.001(2) -0.005(2) 0.007(2)
C4 0.014(3) 0.019(3) 0.020(3) 0.003(2) -0.001(2) 0.008(2)
C5 0.025(3) 0.026(3) 0.018(3) 0.008(3) 0.009(2) 0.008(2)
C6 0.040(3) 0.021(3) 0.029(3) 0.011(3) 0.012(3) 0.006(3)
C7 0.034(3) 0.019(3) 0.029(3) -0.001(3) 0.002(3) 0.008(3)
C8 0.010(3) 0.025(3) 0.012(2) 0.000(2) 0.002(2) 0.002(2)
C9 0.028(3) 0.023(3) 0.022(3) 0.006(2) 0.006(2) 0.006(2)
C10 0.044(3) 0.028(3) 0.021(3) -0.001(3) -0.006(3) 0.008(3)
C11 0.039(3) 0.028(3) 0.031(3) 0.000(3) 0.010(3) 0.010(3)
C12 0.015(3) 0.019(3) 0.023(3) 0.001(2) 0.004(2) 0.000(2)
C13 0.029(3) 0.030(3) 0.021(3) -0.001(3) 0.000(2) 0.006(3)
C14 0.032(3) 0.027(3) 0.038(3) -0.002(3) 0.006(3) 0.011(3)
C15 0.012(3) 0.023(3) 0.018(3) 0.005(2) -0.005(2) 0.004(2)
C16 0.017(3) 0.027(3) 0.023(3) 0.007(3) 0.002(2) 0.007(2)
C17 0.025(3) 0.043(4) 0.040(3) 0.015(3) 0.011(3) 0.006(3)
C18 0.024(3) 0.036(4) 0.057(4) 0.017(3) 0.010(3) -0.005(3)
C19 0.032(3) 0.023(3) 0.042(3) 0.003(3) -0.001(3) -0.003(3)
C20 0.015(3) 0.019(3) 0.028(3) 0.008(3) 0.001(2) 0.001(2)
C21 0.022(3) 0.032(3) 0.020(3) 0.010(3) 0.010(2) 0.011(2)
C22 0.030(3) 0.051(4) 0.029(3) 0.009(3) 0.004(3) 0.007(3)
C23 0.038(3) 0.058(4) 0.038(3) 0.003(3) 0.014(3) 0.020(3)
C24 0.032(3) 0.017(3) 0.023(3) -0.006(2) -0.003(2) 0.001(2)
C25 0.048(4) 0.033(4) 0.040(3) -0.007(3) -0.009(3) -0.004(3)
C26 0.068(4) 0.029(3) 0.025(3) -0.006(3) 0.000(3) 0.019(3)
C27 0.017(3) 0.030(3) 0.018(3) 0.002(2) 0.006(2) 0.007(2)
C28 0.027(3) 0.027(3) 0.040(3) 0.003(3) 0.009(3) 0.005(3)
C29 0.029(3) 0.039(4) 0.036(3) 0.002(3) 0.003(3) -0.004(3)
C30 0.024(3) 0.034(4) 0.032(3) -0.003(3) -0.010(3) 0.000(3)
C31 0.024(3) 0.033(3) 0.024(3) 0.001(3) -0.013(2) 0.008(3)
C32 0.043(4) 0.042(4) 0.035(3) 0.016(3) -0.003(3) 0.015(3)
C33 0.038(3) 0.029(3) 0.033(3) 0.010(3) -0.002(3) 0.003(3)
C34 0.026(3) 0.015(3) 0.034(3) -0.001(3) -0.006(3) -0.002(2)
C35 0.018(3) 0.047(4) 0.031(3) 0.000(3) 0.001(2) 0.018(3)
C36 0.045(4) 0.105(6) 0.043(4) -0.015(4) -0.007(3) 0.049(4)
C38 0.031(3) 0.042(4) 0.018(3) 0.001(3) 0.000(2) 0.015(3)
C37A 0.069(7) 0.093(12) 0.040(5) 0.008(6) 0.019(5) 0.058(8)

loop_
_atom_type_symbol
_atom_type_description
_atom_type_scat_dispersion_real
_atom_type_scat_dispersion_imag
_atom_type_scat_source
C C 0.0033 0.0016 'International Tables Vol C Tables 4.2.6.8 and 6.1.1.4'
H H 0.0000 0.0000 'International Tables Vol C Tables 4.2.6.8 and 6.1.1.4'
Cl Cl 0.1484 0.1585 'International Tables Vol C Tables 4.2.6.8 and 6.1.1.4'
N N 0.0061 0.0033 'International Tables Vol C Tables 4.2.6.8 and 6.1.1.4'
O O 0.0106 0.0060 'International Tables Vol C Tables 4.2.6.8 and 6.1.1.4'
Si Si 0.0817 0.0704 'International Tables Vol C Tables 4.2.6.8 and 6.1.1.4'
Y Y -2.7962 3.5667 'International Tables Vol C Tables 4.2.6.8 and 6.1.1.4'

loop_
_geom_angle_atom_site_label_1
_geom_angle_atom_site_label_2
_geom_angle_atom_site_label_3
_geom_angle
_geom_angle_site_symmetry_1
_geom_angle_site_symmetry_3
_geom_angle_publ_flag
Cl1 Y1 Si1 107.20(4) . . ?
O1 Y1 Cl1 84.15(7) . . ?
O1 Y1 Si1 126.54(8) . . ?
O1 Y1 O2 104.53(10) . . ?
O2 Y1 Cl1 82.35(7) . . ?
O2 Y1 Si1 128.43(8) . . ?
O3 Y1 Cl1 144.24(7) . . ?
O3 Y1 Si1 108.50(7) . . ?
O3 Y1 O1 76.35(10) . . ?
O3 Y1 O2 74.14(10) . . ?
N1 Y1 Cl1 107.11(9) . . ?
N1 Y1 Si1 35.44(9) . . ?
N1 Y1 O1 91.10(12) . . ?
N1 Y1 O2 162.65(11) . . ?
N1 Y1 O3 102.99(11) . . ?
N2 Y1 Cl1 107.68(9) . . ?
N2 Y1 Si1 35.66(9) . . ?
N2 Y1 O1 160.35(11) . . ?
N2 Y1 O2 92.79(11) . . ?
N2 Y1 O3 100.12(11) . . ?
N2 Y1 N1 70.64(13) . . ?
N1 Si1 Y1 49.59(12) . . ?
N1 Si1 N2 97.97(17) . . ?
N1 Si1 C1 114.6(2) . . ?
N1 Si1 C2 116.7(2) . . ?
N2 Si1 Y1 49.11(12) . . ?
N2 Si1 C1 111.24(19) . . ?
N2 Si1 C2 115.2(2) . . ?
C1 Si1 Y1 119.43(15) . . ?
C1 Si1 C2 101.7(2) . . ?
C2 Si1 Y1 138.76(15) . . ?
C27 O1 Y1 122.6(2) . . ?
C27 O1 C30 106.9(3) . . ?
C30 O1 Y1 130.1(3) . . ?
C31 O2 Y1 127.2(3) . . ?
C34 O2 Y1 123.3(2) . . ?
C34 O2 C31 109.4(3) . . ?
C35 O3 Y1 123.6(2) . . ?
C38 O3 Y1 126.9(2) . . ?
C38 O3 C35 109.0(3) . . ?
Si1 N1 Y1 94.97(17) . . ?
C3 N1 Y1 137.9(3) . . ?
C3 N1 Si1 126.0(3) . . ?
Si1 N2 Y1 95.23(16) . . ?
C15 N2 Y1 143.4(3) . . ?
C15 N2 Si1 119.9(3) . . ?
Si1 C1 H1A 109.5 . . ?
Si1 C1 H1B 109.5 . . ?
Si1 C1 H1C 109.5 . . ?
H1A C1 H1B 109.5 . . ?
H1A C1 H1C 109.5 . . ?
H1B C1 H1C 109.5 . . ?
Si1 C2 H2A 109.5 . . ?
Si1 C2 H2B 109.5 . . ?
Si1 C2 H2C 109.5 . . ?
H2A C2 H2B 109.5 . . ?
H2A C2 H2C 109.5 . . ?
H2B C2 H2C 109.5 . . ?
N1 C3 C4 121.4(4) . . ?
N1 C3 C8 121.6(4) . . ?
C8 C3 C4 117.0(4) . . ?
C3 C4 C9 122.7(4) . . ?
C5 C4 C3 119.5(4) . . ?
C5 C4 C9 117.9(4) . . ?
C4 C5 H5 118.5 . . ?
C6 C5 C4 123.0(4) . . ?
C6 C5 H5 118.5 . . ?
C5 C6 H6 120.9 . . ?
C5 C6 C7 118.2(5) . . ?
C7 C6 H6 120.9 . . ?
C6 C7 H7 119.2 . . ?
C6 C7 C8 121.6(5) . . ?
C8 C7 H7 119.2 . . ?
C3 C8 C12 121.8(4) . . ?
C7 C8 C3 120.5(4) . . ?
C7 C8 C12 117.7(4) . . ?
C4 C9 H9 107.9 . . ?
C4 C9 C10 111.3(4) . . ?
C4 C9 C11 112.9(4) . . ?
C10 C9 H9 107.9 . . ?
C11 C9 H9 107.9 . . ?
C11 C9 C10 108.8(4) . . ?
C9 C10 H10A 109.5 . . ?
C9 C10 H10B 109.5 . . ?
C9 C10 H10C 109.5 . . ?
H10A C10 H10B 109.5 . . ?
H10A C10 H10C 109.5 . . ?
H10B C10 H10C 109.5 . . ?
C9 C11 H11A 109.5 . . ?
C9 C11 H11B 109.5 . . ?
C9 C11 H11C 109.5 . . ?
H11A C11 H11B 109.5 . . ?
H11A C11 H11C 109.5 . . ?
H11B C11 H11C 109.5 . . ?
C8 C12 H12 108.0 . . ?
C8 C12 C14 110.5(4) . . ?
C13 C12 C8 112.8(4) . . ?
C13 C12 H12 108.0 . . ?
C13 C12 C14 109.4(4) . . ?
C14 C12 H12 108.0 . . ?
C12 C13 H13A 109.5 . . ?
C12 C13 H13B 109.5 . . ?
C12 C13 H13C 109.5 . . ?
H13A C13 H13B 109.5 . . ?
H13A C13 H13C 109.5 . . ?
H13B C13 H13C 109.5 . . ?
C12 C14 H14A 109.5 . . ?
C12 C14 H14B 109.5 . . ?
C12 C14 H14C 109.5 . . ?
H14A C14 H14B 109.5 . . ?
H14A C14 H14C 109.5 . . ?
H14B C14 H14C 109.5 . . ?
N2 C15 C16 121.8(4) . . ?
N2 C15 C20 120.1(4) . . ?
C16 C15 C20 118.0(4) . . ?
C15 C16 C21 121.3(4) . . ?
C17 C16 C15 119.1(5) . . ?
C17 C16 C21 119.5(4) . . ?
C16 C17 H17 118.6 . . ?
C18 C17 C16 122.9(5) . . ?
C18 C17 H17 118.6 . . ?
C17 C18 H18 121.0 . . ?
C17 C18 C19 118.0(5) . . ?
C19 C18 H18 121.0 . . ?
C18 C19 H19 118.8 . . ?
C20 C19 C18 122.4(5) . . ?
C20 C19 H19 118.8 . . ?
C15 C20 C24 122.8(4) . . ?
C19 C20 C15 119.6(4) . . ?
C19 C20 C24 117.6(5) . . ?
C16 C21 H21 108.2 . . ?
C16 C21 C22 109.9(4) . . ?
C16 C21 C23 112.5(4) . . ?
C22 C21 H21 108.2 . . ?
C23 C21 H21 108.2 . . ?
C23 C21 C22 109.7(4) . . ?
C21 C22 H22A 109.5 . . ?
C21 C22 H22B 109.5 . . ?
C21 C22 H22C 109.5 . . ?
H22A C22 H22B 109.5 . . ?
H22A C22 H22C 109.5 . . ?
H22B C22 H22C 109.5 . . ?
C21 C23 H23A 109.5 . . ?
C21 C23 H23B 109.5 . . ?
C21 C23 H23C 109.5 . . ?
H23A C23 H23B 109.5 . . ?
H23A C23 H23C 109.5 . . ?
H23B C23 H23C 109.5 . . ?
C20 C24 H24 107.7 . . ?
C20 C24 C25 113.0(4) . . ?
C20 C24 C26 110.3(4) . . ?
C25 C24 H24 107.7 . . ?
C26 C24 H24 107.7 . . ?
C26 C24 C25 110.2(4) . . ?
C24 C25 H25A 109.5 . . ?
C24 C25 H25B 109.5 . . ?
C24 C25 H25C 109.5 . . ?
H25A C25 H25B 109.5 . . ?
H25A C25 H25C 109.5 . . ?
H25B C25 H25C 109.5 . . ?
C24 C26 H26A 109.5 . . ?
C24 C26 H26B 109.5 . . ?
C24 C26 H26C 109.5 . . ?
H26A C26 H26B 109.5 . . ?
H26A C26 H26C 109.5 . . ?
H26B C26 H26C 109.5 . . ?
O1 C27 H27A 110.8 . . ?
O1 C27 H27B 110.8 . . ?
O1 C27 C28 104.8(4) . . ?
H27A C27 H27B 108.9 . . ?
C28 C27 H27A 110.8 . . ?
C28 C27 H27B 110.8 . . ?
C27 C28 H28A 110.9 . . ?
C27 C28 H28B 110.9 . . ?
C27 C28 C29 104.1(4) . . ?
H28A C28 H28B 109.0 . . ?
C29 C28 H28A 110.9 . . ?
C29 C28 H28B 110.9 . . ?
C28 C29 H29A 110.6 . . ?
C28 C29 H29B 110.6 . . ?
H29A C29 H29B 108.7 . . ?
C30 C29 C28 105.8(4) . . ?
C30 C29 H29A 110.6 . . ?
C30 C29 H29B 110.6 . . ?
O1 C30 C29 107.1(4) . . ?
O1 C30 H30A 110.3 . . ?
O1 C30 H30B 110.3 . . ?
C29 C30 H30A 110.3 . . ?
C29 C30 H30B 110.3 . . ?
H30A C30 H30B 108.5 . . ?
O2 C31 H31A 110.8 . . ?
O2 C31 H31B 110.8 . . ?
O2 C31 C32 104.8(4) . . ?
H31A C31 H31B 108.9 . . ?
C32 C31 H31A 110.8 . . ?
C32 C31 H31B 110.8 . . ?
C31 C32 H32A 111.2 . . ?
C31 C32 H32B 111.2 . . ?
C31 C32 C33 102.6(4) . . ?
H32A C32 H32B 109.2 . . ?
C33 C32 H32A 111.2 . . ?
C33 C32 H32B 111.2 . . ?
C32 C33 H33A 111.3 . . ?
C32 C33 H33B 111.3 . . ?
H33A C33 H33B 109.2 . . ?
C34 C33 C32 102.2(4) . . ?
C34 C33 H33A 111.3 . . ?
C34 C33 H33B 111.3 . . ?
O2 C34 C33 105.2(4) . . ?
O2 C34 H34A 110.7 . . ?
O2 C34 H34B 110.7 . . ?
C33 C34 H34A 110.7 . . ?
C33 C34 H34B 110.7 . . ?
H34A C34 H34B 108.8 . . ?
O3 C35 H35A 110.7 . . ?
O3 C35 H35B 110.7 . . ?
O3 C35 C36 105.2(4) . . ?
H35A C35 H35B 108.8 . . ?
C36 C35 H35A 110.7 . . ?
C36 C35 H35B 110.7 . . ?
C35 C36 H36C 109.8 . . ?
C35 C36 H36D 109.8 . . ?
C35 C36 H36A 110.2 . . ?
C35 C36 H36B 110.2 . . ?
H36C C36 H36D 108.3 . . ?
H36A C36 H36B 108.5 . . ?
C37B C36 C35 109.2(10) . . ?
C37B C36 H36C 109.8 . . ?
C37B C36 H36D 109.8 . . ?
C37A C36 C35 107.4(5) . . ?
C37A C36 H36A 110.2 . . ?
C37A C36 H36B 110.2 . . ?
C36 C37B H37A 110.8 . . ?
C36 C37B H37B 110.8 . . ?
C36 C37B C38 104.6(15) . . ?
H37A C37B H37B 108.9 . . ?
C38 C37B H37A 110.8 . . ?
C38 C37B H37B 110.8 . . ?
O3 C38 C37B 104.3(10) . . ?
O3 C38 H38C 110.9 . . ?
O3 C38 H38D 110.9 . . ?
O3 C38 H38A 110.7 . . ?
O3 C38 H38B 110.7 . . ?
O3 C38 C37A 105.1(5) . . ?
C37B C38 H38C 110.9 . . ?
C37B C38 H38D 110.9 . . ?
H38C C38 H38D 108.9 . . ?
H38A C38 H38B 108.8 . . ?
C37A C38 H38A 110.7 . . ?
C37A C38 H38B 110.7 . . ?
C36 C37A C38 104.2(8) . . ?
C36 C37A H37C 110.9 . . ?
C36 C37A H37D 110.9 . . ?
C38 C37A H37C 110.9 . . ?
C38 C37A H37D 110.9 . . ?
H37C C37A H37D 108.9 . . ?

loop_
_geom_bond_atom_site_label_1
_geom_bond_atom_site_label_2
_geom_bond_distance
_geom_bond_site_symmetry_2
_geom_bond_publ_flag
Y1 Cl1 2.5695(13) . ?
Y1 Si1 2.9530(14) . ?
Y1 O1 2.413(3) . ?
Y1 O2 2.426(3) . ?
Y1 O3 2.394(3) . ?
Y1 N1 2.257(3) . ?
Y1 N2 2.242(3) . ?
Si1 N1 1.719(4) . ?
Si1 N2 1.729(4) . ?
Si1 C1 1.874(4) . ?
Si1 C2 1.878(4) . ?
O1 C27 1.441(5) . ?
O1 C30 1.459(5) . ?
O2 C31 1.463(5) . ?
O2 C34 1.454(5) . ?
O3 C35 1.470(5) . ?
O3 C38 1.452(5) . ?
N1 C3 1.414(5) . ?
N2 C15 1.415(6) . ?
C1 H1A 0.9800 . ?
C1 H1B 0.9800 . ?
C1 H1C 0.9800 . ?
C2 H2A 0.9800 . ?
C2 H2B 0.9800 . ?
C2 H2C 0.9800 . ?
C3 C4 1.421(6) . ?
C3 C8 1.420(6) . ?
C4 C5 1.387(6) . ?
C4 C9 1.519(6) . ?
C5 H5 0.9500 . ?
C5 C6 1.367(6) . ?
C6 H6 0.9500 . ?
C6 C7 1.375(6) . ?
C7 H7 0.9500 . ?
C7 C8 1.390(6) . ?
C8 C12 1.525(6) . ?
C9 H9 1.0000 . ?
C9 C10 1.542(6) . ?
C9 C11 1.531(6) . ?
C10 H10A 0.9800 . ?
C10 H10B 0.9800 . ?
C10 H10C 0.9800 . ?
C11 H11A 0.9800 . ?
C11 H11B 0.9800 . ?
C11 H11C 0.9800 . ?
C12 H12 1.0000 . ?
C12 C13 1.524(6) . ?
C12 C14 1.544(6) . ?
C13 H13A 0.9800 . ?
C13 H13B 0.9800 . ?
C13 H13C 0.9800 . ?
C14 H14A 0.9800 . ?
C14 H14B 0.9800 . ?
C14 H14C 0.9800 . ?
C15 C16 1.424(6) . ?
C15 C20 1.429(6) . ?
C16 C17 1.386(7) . ?
C16 C21 1.512(6) . ?
C17 H17 0.9500 . ?
C17 C18 1.379(7) . ?
C18 H18 0.9500 . ?
C18 C19 1.384(7) . ?
C19 H19 0.9500 . ?
C19 C20 1.382(7) . ?
C20 C24 1.523(6) . ?
C21 H21 1.0000 . ?
C21 C22 1.541(6) . ?
C21 C23 1.522(6) . ?
C22 H22A 0.9800 . ?
C22 H22B 0.9800 . ?
C22 H22C 0.9800 . ?
C23 H23A 0.9800 . ?
C23 H23B 0.9800 . ?
C23 H23C 0.9800 . ?
C24 H24 1.0000 . ?
C24 C25 1.537(6) . ?
C24 C26 1.528(6) . ?
C25 H25A 0.9800 . ?
C25 H25B 0.9800 . ?
C25 H25C 0.9800 . ?
C26 H26A 0.9800 . ?
C26 H26B 0.9800 . ?
C26 H26C 0.9800 . ?
C27 H27A 0.9900 . ?
C27 H27B 0.9900 . ?
C27 C28 1.501(6) . ?
C28 H28A 0.9900 . ?
C28 H28B 0.9900 . ?
C28 C29 1.518(6) . ?
C29 H29A 0.9900 . ?
C29 H29B 0.9900 . ?
C29 C30 1.486(7) . ?
C30 H30A 0.9900 . ?
C30 H30B 0.9900 . ?
C31 H31A 0.9900 . ?
C31 H31B 0.9900 . ?
C31 C32 1.498(6) . ?
C32 H32A 0.9900 . ?
C32 H32B 0.9900 . ?
C32 C33 1.516(7) . ?
C33 H33A 0.9900 . ?
C33 H33B 0.9900 . ?
C33 C34 1.511(6) . ?
C34 H34A 0.9900 . ?
C34 H34B 0.9900 . ?
C35 H35A 0.9900 . ?
C35 H35B 0.9900 . ?
C35 C36 1.478(6) . ?
C36 H36C 0.9900 . ?
C36 H36D 0.9900 . ?
C36 H36A 0.9900 . ?
C36 H36B 0.9900 . ?
C36 C37B 1.40(2) . ?
C36 C37A 1.449(10) . ?
C37B H37A 0.9900 . ?
C37B H37B 0.9900 . ?
C37B C38 1.54(2) . ?
C38 H38C 0.9900 . ?
C38 H38D 0.9900 . ?
C38 H38A 0.9900 . ?
C38 H38B 0.9900 . ?
C38 C37A 1.504(10) . ?
C37A H37C 0.9900 . ?
C37A H37D 0.9900 . ?

loop_
_geom_torsion_atom_site_label_1
_geom_torsion_atom_site_label_2
_geom_torsion_atom_site_label_3
_geom_torsion_atom_site_label_4
_geom_torsion
_geom_torsion_site_symmetry_1
_geom_torsion_site_symmetry_2
_geom_torsion_site_symmetry_3
_geom_torsion_site_symmetry_4
_geom_torsion_publ_flag
Y1 Si1 N1 C3 -169.6(4) . . . . ?
Y1 Si1 N2 C15 169.5(4) . . . . ?
Y1 O1 C27 C28 139.9(3) . . . . ?
Y1 O1 C30 C29 -150.3(3) . . . . ?
Y1 O2 C31 C32 -170.2(3) . . . . ?
Y1 O2 C34 C33 -164.8(3) . . . . ?
Y1 O3 C35 C36 -174.0(4) . . . . ?
Y1 O3 C38 C37B -170.7(15) . . . . ?
Y1 O3 C38 C37A 155.5(10) . . . . ?
Y1 N1 C3 C4 107.5(4) . . . . ?
Y1 N1 C3 C8 -69.8(5) . . . . ?
Y1 N2 C15 C16 67.7(6) . . . . ?
Y1 N2 C15 C20 -110.3(5) . . . . ?
Si1 N1 C3 C4 -88.0(4) . . . . ?
Si1 N1 C3 C8 94.7(4) . . . . ?
Si1 N2 C15 C16 -94.5(4) . . . . ?
Si1 N2 C15 C20 87.5(4) . . . . ?
O1 C27 C28 C29 31.3(5) . . . . ?
O2 C31 C32 C33 -33.3(5) . . . . ?
O3 C35 C36 C37B -16.7(19) . . . . ?
O3 C35 C36 C37A 20.0(12) . . . . ?
O3 C38 C37A C36 28.5(15) . . . . ?
N1 Si1 N2 Y1 9.25(16) . . . . ?
N1 Si1 N2 C15 178.7(3) . . . . ?
N1 C3 C4 C5 -172.2(4) . . . . ?
N1 C3 C4 C9 8.2(6) . . . . ?
N1 C3 C8 C7 172.7(4) . . . . ?
N1 C3 C8 C12 -7.1(6) . . . . ?
N2 Si1 N1 Y1 -9.18(16) . . . . ?
N2 Si1 N1 C3 -178.8(3) . . . . ?
N2 C15 C16 C17 -179.7(4) . . . . ?
N2 C15 C16 C21 -1.9(6) . . . . ?
N2 C15 C20 C19 179.9(4) . . . . ?
N2 C15 C20 C24 2.1(6) . . . . ?
C1 Si1 N1 Y1 108.63(19) . . . . ?
C1 Si1 N1 C3 -61.0(4) . . . . ?
C1 Si1 N2 Y1 -111.15(19) . . . . ?
C1 Si1 N2 C15 58.3(4) . . . . ?
C2 Si1 N1 Y1 -132.62(19) . . . . ?
C2 Si1 N1 C3 57.7(4) . . . . ?
C2 Si1 N2 Y1 133.80(18) . . . . ?
C2 Si1 N2 C15 -56.7(4) . . . . ?
C3 C4 C5 C6 -2.4(6) . . . . ?
C3 C4 C9 C10 118.3(5) . . . . ?
C3 C4 C9 C11 -119.0(5) . . . . ?
C3 C8 C12 C13 121.2(4) . . . . ?
C3 C8 C12 C14 -116.1(4) . . . . ?
C4 C3 C8 C7 -4.8(6) . . . . ?
C4 C3 C8 C12 175.5(4) . . . . ?
C4 C5 C6 C7 -1.0(7) . . . . ?
C5 C4 C9 C10 -61.3(5) . . . . ?
C5 C4 C9 C11 61.4(5) . . . . ?
C5 C6 C7 C8 1.5(7) . . . . ?
C6 C7 C8 C3 1.4(7) . . . . ?
C6 C7 C8 C12 -178.8(4) . . . . ?
C7 C8 C12 C13 -58.6(5) . . . . ?
C7 C8 C12 C14 64.1(5) . . . . ?
C8 C3 C4 C5 5.2(6) . . . . ?
C8 C3 C4 C9 -174.4(4) . . . . ?
C9 C4 C5 C6 177.1(4) . . . . ?
C15 C16 C17 C18 0.2(7) . . . . ?
C15 C16 C21 C22 -105.8(5) . . . . ?
C15 C16 C21 C23 131.7(5) . . . . ?
C15 C20 C24 C25 -129.6(5) . . . . ?
C15 C20 C24 C26 106.5(5) . . . . ?
C16 C15 C20 C19 1.8(6) . . . . ?
C16 C15 C20 C24 -176.0(4) . . . . ?
C16 C17 C18 C19 1.2(8) . . . . ?
C17 C16 C21 C22 72.1(5) . . . . ?
C17 C16 C21 C23 -50.5(6) . . . . ?
C17 C18 C19 C20 -1.0(8) . . . . ?
C18 C19 C20 C15 -0.5(7) . . . . ?
C18 C19 C20 C24 177.4(4) . . . . ?
C19 C20 C24 C25 52.5(6) . . . . ?
C19 C20 C24 C26 -71.4(5) . . . . ?
C20 C15 C16 C17 -1.6(6) . . . . ?
C20 C15 C16 C21 176.2(4) . . . . ?
C21 C16 C17 C18 -177.7(4) . . . . ?
C27 O1 C30 C29 22.7(5) . . . . ?
C27 C28 C29 C30 -17.4(5) . . . . ?
C28 C29 C30 O1 -2.5(5) . . . . ?
C30 O1 C27 C28 -33.8(4) . . . . ?
C31 O2 C34 C33 11.3(5) . . . . ?
C31 C32 C33 C34 39.6(5) . . . . ?
C32 C33 C34 O2 -31.5(5) . . . . ?
C34 O2 C31 C32 14.0(5) . . . . ?
C35 O3 C38 C37B 17.2(16) . . . . ?
C35 O3 C38 C37A -16.6(11) . . . . ?
C35 C36 C37B C38 27(3) . . . . ?
C35 C36 C37A C38 -30.0(16) . . . . ?
C36 C37B C38 O3 -27(3) . . . . ?
C38 O3 C35 C36 -1.6(6) . . . . ?
